data_2212985
loop_
_publ_author_name
'Gustavo Portalone'
'Marcello Colapietro'

_publ_section_title
;
 Redetermination of isocytosine
;
_journal_coeditor_code RZ2123
_journal_issue 4
_journal_name_full 'Acta Crystallographica Section E'
_journal_page_first o1869
_journal_page_last o1871
_journal_paper_doi 10.1107/S1600536807012494
_journal_volume 63
_journal_year 2007
_chemical_formula_moiety 'C4 H5 N3 O'
_chemical_formula_sum 'C4 H5 N3 O'
_chemical_formula_weight 111.11
_chemical_name_systematic
;
 ?
;
_space_group_IT_number 14
_symmetry_cell_setting monoclinic
_symmetry_space_group_name_Hall '-P 2yn'
_symmetry_space_group_name_H-M 'P 1 21/n 1'
_atom_sites_solution_hydrogens geom
_atom_sites_solution_primary direct
_atom_sites_solution_secondary difmap
_audit_creation_method SHELXL-97
_cell_angle_alpha 90.00
_cell_angle_beta 94.605(14)
_cell_angle_gamma 90.00
_cell_formula_units_Z 8
_cell_length_a 8.7211(6)
_cell_length_b 11.4222(8)
_cell_length_c 10.5027(9)
_cell_measurement_reflns_used 54
_cell_measurement_temperature 298(2)
_cell_measurement_theta_max 15
_cell_measurement_theta_min 10
_cell_volume 1042.84(14)
_computing_cell_refinement XCS
_computing_data_collection 'XCS (Colapietro <i>et al.</i>,  1992)'
_computing_data_reduction XCS
_computing_molecular_graphics 'ORTEP-3 (Farrugia, 1997)'
_computing_publication_material 'SHELXL-97 (Sheldrick, 1997)'
_computing_structure_refinement 'SHELXL-97 (Sheldrick, 1997)'
_computing_structure_solution 'SIR97 (Altomare <i>et al.</i>,  1999)'
_diffrn_ambient_temperature 298(2)
_diffrn_measured_fraction_theta_full 0.983
_diffrn_measured_fraction_theta_max 0.983
_diffrn_measurement_device_type 'Huber CS four-circle diffractometer'
_diffrn_measurement_method '\w scan'
_diffrn_radiation_monochromator graphite
_diffrn_radiation_source 'X-Ray tube'
_diffrn_radiation_type MoK\a
_diffrn_radiation_wavelength 0.71069
_diffrn_reflns_av_R_equivalents 0.0261
_diffrn_reflns_av_sigmaI/netI 0.0135
_diffrn_reflns_limit_h_max 13
_diffrn_reflns_limit_h_min 0
_diffrn_reflns_limit_k_max 16
_diffrn_reflns_limit_k_min 0
_diffrn_reflns_limit_l_max 15
_diffrn_reflns_limit_l_min -15
_diffrn_reflns_number 3354
_diffrn_reflns_theta_full 30.00
_diffrn_reflns_theta_max 30.0
_diffrn_reflns_theta_min 2.64
_diffrn_standards_decay_% 1
_diffrn_standards_interval_count 97
_diffrn_standards_number 3
_exptl_absorpt_coefficient_mu 0.108
_exptl_absorpt_correction_type none
_exptl_crystal_colour colourless
_exptl_crystal_density_diffrn 1.415
_exptl_crystal_density_method 'not measured'
_exptl_crystal_description plate
_exptl_crystal_F_000 464
_exptl_crystal_size_max 0.20
_exptl_crystal_size_mid 0.20
_exptl_crystal_size_min 0.10
_refine_diff_density_max 0.463
_refine_diff_density_min -0.243
_refine_ls_extinction_method none
_refine_ls_goodness_of_fit_ref 1.164
_refine_ls_hydrogen_treatment mixed
_refine_ls_matrix_type full
_refine_ls_number_parameters 181
_refine_ls_number_reflns 2968
_refine_ls_number_restraints 0
_refine_ls_restrained_S_all 1.164
_refine_ls_R_factor_all 0.0795
_refine_ls_R_factor_gt 0.0536
_refine_ls_shift/su_max 0.000
_refine_ls_shift/su_mean 0.000
_refine_ls_structure_factor_coef Fsqd
_refine_ls_weighting_details 'calc w=1/[\s^2^(Fo^2^)+(0.0743P)^2^+0.5150P] where P=(Fo^2^+2Fc^2^)/3'
_refine_ls_weighting_scheme calc
_refine_ls_wR_factor_gt 0.1397
_refine_ls_wR_factor_ref 0.1872
_reflns_number_gt 2250
_reflns_number_total 2968
_reflns_threshold_expression I>2\s(I)
_cod_data_source_file rz2123.cif
_cod_data_source_block I
_cod_original_sg_symbol_H-M 'P 21/n'
_cod_database_code 2212985
_cod_database_fobs_code 2212985

loop_
_symmetry_equiv_pos_as_xyz
'x, y, z'
'-x+1/2, y+1/2, -z+1/2'
'-x, -y, -z'
'x-1/2, -y-1/2, z-1/2'

loop_
_atom_site_type_symbol
_atom_site_label
_atom_site_fract_x
_atom_site_fract_y
_atom_site_fract_z
_atom_site_U_iso_or_equiv
_atom_site_adp_type
_atom_site_calc_flag
_atom_site_occupancy
O O1 0.51952(17) 0.46691(14) 0.22033(16) 0.0570(4) Uani d 1
N N1 0.11747(17) 0.42809(17) 0.38667(17) 0.0496(4) Uani d 1
N N3 0.35323(16) 0.52327(14) 0.36292(15) 0.0405(3) Uani d 1
N N4 0.1873(2) 0.5916(2) 0.5053(2) 0.0610(5) Uani d 1
C C2 0.21776(19) 0.51276(17) 0.41855(18) 0.0428(4) Uani d 1
C C4 0.3947(2) 0.44871(17) 0.26879(19) 0.0436(4) Uani d 1
C C5 0.2887(2) 0.35842(19) 0.2348(2) 0.0500(4) Uani d 1
H H5 0.3111 0.2952 0.1608 0.070 Uiso calc 1
C C6 0.1581(2) 0.35235(19) 0.2967(2) 0.0493(4) Uani d 1
O O11 0.41213(16) 0.76237(14) 0.59008(14) 0.0536(4) Uani d 1
N N11 0.77190(19) 0.83352(16) 0.39455(18) 0.0519(4) Uani d 1
N N13 0.56682(16) 0.71040(14) 0.43765(14) 0.0396(3) Uani d 1
N N14 0.7220(2) 0.6647(2) 0.2788(2) 0.0617(5) Uani d 1
C C12 0.68681(19) 0.73568(17) 0.37174(18) 0.0435(4) Uani d 1
C C14 0.52788(19) 0.78428(17) 0.53182(17) 0.0409(4) Uani d 1
C C15 0.6200(2) 0.8877(2) 0.5593(2) 0.0525(5) Uani d 1
C C16 0.7385(2) 0.9085(2) 0.4887(2) 0.0552(5) Uani d 1
H H3 0.424(3) 0.586(3) 0.392(3) 0.070(8) Uiso d 1
H H4 0.089(4) 0.583(3) 0.541(3) 0.078(8) Uiso d 1
H H41 0.258(3) 0.643(2) 0.534(3) 0.063(7) Uiso d 1
H H6 0.076(3) 0.290(2) 0.273(2) 0.063(7) Uiso d 1
H H11 0.850(4) 0.858(3) 0.344(3) 0.086(9) Uiso d 1
H H14 0.792(3) 0.685(2) 0.226(3) 0.066(8) Uiso d 1
H H141 0.659(3) 0.598(3) 0.259(3) 0.073(8) Uiso d 1
H H15 0.594(4) 0.937(3) 0.628(3) 0.090(10) Uiso d 1
H H16 0.807(3) 0.971(3) 0.507(3) 0.074(8) Uiso d 1

loop_
_atom_site_aniso_label
_atom_site_aniso_U_11
_atom_site_aniso_U_22
_atom_site_aniso_U_33
_atom_site_aniso_U_12
_atom_site_aniso_U_13
_atom_site_aniso_U_23
O1 0.0496(7) 0.0559(9) 0.0703(9) 0.0020(6) 0.0338(7) -0.0076(7)
N1 0.0358(7) 0.0598(10) 0.0547(9) -0.0103(7) 0.0136(6) -0.0105(8)
N3 0.0337(6) 0.0445(8) 0.0455(8) -0.0029(6) 0.0159(5) -0.0040(6)
N4 0.0444(8) 0.0738(12) 0.0690(12) -0.0198(9) 0.0305(8) -0.0285(10)
C2 0.0345(7) 0.0499(10) 0.0459(9) -0.0066(7) 0.0158(6) -0.0047(8)
C4 0.0397(8) 0.0445(9) 0.0486(9) 0.0049(7) 0.0168(7) -0.0002(7)
C5 0.0482(10) 0.0510(10) 0.0516(10) 0.0009(8) 0.0094(8) -0.0118(9)
C6 0.0420(9) 0.0520(11) 0.0542(11) -0.0057(8) 0.0055(8) -0.0084(9)
O11 0.0446(7) 0.0629(9) 0.0571(8) -0.0130(6) 0.0278(6) -0.0125(7)
N11 0.0415(8) 0.0568(10) 0.0599(10) -0.0140(7) 0.0201(7) 0.0073(8)
N13 0.0335(6) 0.0456(8) 0.0421(7) -0.0054(6) 0.0167(5) 0.0019(6)
N14 0.0593(10) 0.0672(12) 0.0643(11) -0.0117(9) 0.0404(9) -0.0058(9)
C12 0.0355(7) 0.0503(10) 0.0469(9) -0.0026(7) 0.0169(7) 0.0081(8)
C14 0.0329(7) 0.0478(9) 0.0435(8) -0.0021(7) 0.0125(6) 0.0006(7)
C15 0.0507(10) 0.0515(11) 0.0569(11) -0.0107(9) 0.0147(9) -0.0068(9)
C16 0.0476(10) 0.0538(11) 0.0653(13) -0.0175(9) 0.0108(9) 0.0016(10)

loop_
_atom_type_symbol
_atom_type_description
_atom_type_scat_dispersion_real
_atom_type_scat_dispersion_imag
_atom_type_scat_source
O O 0.0106 0.0060 'International Tables Vol C Tables 4.2.6.8 and 6.1.1.4'
N N 0.0061 0.0033 'International Tables Vol C Tables 4.2.6.8 and 6.1.1.4'
C C 0.0033 0.0016 'International Tables Vol C Tables 4.2.6.8 and 6.1.1.4'
H H 0.0000 0.0000 'International Tables Vol C Tables 4.2.6.8 and 6.1.1.4'

loop_
_geom_angle_atom_site_label_1
_geom_angle_atom_site_label_2
_geom_angle_atom_site_label_3
_geom_angle
C2 N1 C6 116.01(15)
C2 N3 C4 122.68(16)
C2 N3 H3 118.3(16)
C4 N3 H3 119.0(16)
C2 N4 H4 115.5(18)
C2 N4 H41 121.2(18)
H4 N4 H41 123(3)
N4 C2 N1 120.29(15)
N4 C2 N3 117.61(16)
N1 C2 N3 122.09(17)
O1 C4 N3 118.40(18)
O1 C4 C5 126.18(18)
N3 C4 C5 115.42(15)
C6 C5 C4 118.31(18)
C6 C5 H5 120.8
C4 C5 H5 120.8
N1 C6 C5 125.45(19)
N1 C6 H6 113.5(15)
C5 C6 H6 120.9(15)
C12 N11 C16 120.23(16)
C12 N11 H11 124(2)
C16 N11 H11 116(2)
C12 N13 C14 119.65(16)
C12 N14 H14 120.7(18)
C12 N14 H141 119.2(18)
H14 N14 H141 119(3)
N14 C12 N13 119.24(18)
N14 C12 N11 118.74(16)
N13 C12 N11 122.00(18)
O11 C14 N13 119.35(17)
O11 C14 C15 121.69(17)
N13 C14 C15 118.94(15)
C16 C15 C14 118.4(2)
C16 C15 H15 124(2)
C14 C15 H15 118(2)
C15 C16 N11 120.77(19)
C15 C16 H16 122.0(18)
N11 C16 H16 117.0(18)

loop_
_geom_bond_atom_site_label_1
_geom_bond_atom_site_label_2
_geom_bond_distance
O1 C4 1.255(2)
N1 C2 1.329(2)
N1 C6 1.350(3)
N3 C2 1.365(2)
N3 C4 1.375(2)
N3 H3 0.98(3)
N4 C2 1.323(3)
N4 H4 0.97(3)
N4 H41 0.89(3)
C4 C5 1.412(3)
C5 C6 1.357(3)
C5 H5 1.0900
C6 H6 1.03(3)
O11 C14 1.2471(19)
N11 C12 1.352(3)
N11 C16 1.357(3)
N11 H11 0.94(3)
N13 C12 1.3318(19)
N13 C14 1.364(2)
N14 C12 1.324(3)
N14 H14 0.89(3)
N14 H141 0.95(3)
C14 C15 1.445(3)
C15 C16 1.340(3)
C15 H15 0.96(3)
C16 H16 0.95(3)

loop_
_geom_hbond_atom_site_label_D
_geom_hbond_atom_site_label_H
_geom_hbond_atom_site_label_A
_geom_hbond_site_symmetry_A
_geom_hbond_distance_DH
_geom_hbond_distance_HA
_geom_hbond_distance_DA
_geom_hbond_angle_DHA
N3 H3 N13 . 0.98(3) 1.92(3) 2.902(2) 176(2)
N4 H4 N1 3_566 0.97(3) 2.01(3) 2.981(2) 177(3)
N4 H41 O11 . 0.89(3) 1.97(3) 2.857(2) 177(3)
N11 H11 O1 2_655 0.94(3) 1.85(3) 2.727(2) 154(3)
N14 H14 O11 4_675 0.89(3) 1.93(3) 2.811(2) 169(3)
N14 H141 O1 . 0.95(3) 1.95(3) 2.902(3) 176(3)

loop_
_geom_torsion_atom_site_label_1
_geom_torsion_atom_site_label_2
_geom_torsion_atom_site_label_3
_geom_torsion_atom_site_label_4
_geom_torsion
C6 N1 C2 N4 179.5(2)
C6 N1 C2 N3 0.6(3)
C4 N3 C2 N4 -177.9(2)
C4 N3 C2 N1 1.1(3)
C2 N3 C4 O1 177.96(18)
C2 N3 C4 C5 -1.2(3)
O1 C4 C5 C6 -179.4(2)
N3 C4 C5 C6 -0.3(3)
C2 N1 C6 C5 -2.2(3)
C4 C5 C6 N1 2.1(4)
C14 N13 C12 N14 -178.69(19)
C14 N13 C12 N11 -0.4(3)
C16 N11 C12 N14 179.7(2)
C16 N11 C12 N13 1.4(3)
C12 N13 C14 O11 177.42(18)
C12 N13 C14 C15 -1.1(3)
O11 C14 C15 C16 -176.9(2)
N13 C14 C15 C16 1.6(3)
C14 C15 C16 N11 -0.7(4)
C12 N11 C16 C15 -0.8(3)

loop_
_cod_related_entry_id
_cod_related_entry_database
_cod_related_entry_code
1 ChemSpider 60309
